data_7017994
loop_
_publ_author_name
'Kalaivani, P.'
'Prabhakaran, R.'
'Ramachandran, E.'
'Dallemer, F.'
'Paramaguru, G.'
'Renganathan, R.'
'Poornima, P.'
'Vijaya Padma, V.'
'Natarajan, K.'

_publ_section_title
;
 Influence of terminal substitution on structural, DNA, Protein binding,
 anticancer and antibacterial activities of palladium(ii) complexes
 containing 3-methoxy salicylaldehyde-4(N) substituted thiosemicarbazones.
;
_journal_issue 8
_journal_name_full 'Dalton transactions (Cambridge, England : 2003)'
_journal_page_first 2486
_journal_page_last 2499
_journal_paper_doi 10.1039/c1dt11838b
_journal_volume 41
_journal_year 2012
_chemical_absolute_configuration unk
_chemical_compound_source 'synthesis as described'
_chemical_formula_moiety 'C28 H27 Cl1 N3 O2 P1 Pd1 S1'
_chemical_formula_sum 'C28 H27 Cl N3 O2 P Pd S'
_chemical_formula_weight 642.41
_chemical_name_systematic
;
?
;
_space_group_IT_number 19
_symmetry_cell_setting orthorhombic
_symmetry_Int_Tables_number 19
_symmetry_space_group_name_Hall 'P 2ac 2ab'
_symmetry_space_group_name_H-M 'P 21 21 21'
_atom_sites_solution_hydrogens geom
_atom_sites_solution_primary direct
_atom_sites_solution_secondary difmap
_audit_conform_dict_location ftp://ftp.iucr.org/pub/cif_core.dic
_audit_conform_dict_name cif_core.dic
_audit_conform_dict_version 2.4
_audit_creation_date 2011-01-14T10:35:35-00:00
_audit_creation_method 'WinGX routine CIF_UPDATE'
_cell_angle_alpha 90
_cell_angle_beta 90
_cell_angle_gamma 90
_cell_formula_units_Z 4
_cell_length_a 9.8170(2)
_cell_length_b 14.5065(3)
_cell_length_c 21.6341(6)
_cell_measurement_reflns_used 23445
_cell_measurement_temperature 293(2)
_cell_measurement_theta_max 27.39
_cell_measurement_theta_min 2.51
_cell_measurement_wavelength 0.71073
_cell_volume 3080.92(12)
_computing_molecular_graphics 'Ortep-3 for Windows (Farrugia, 1997)'
_computing_publication_material 'WinGX publication routines (Farrugia, 1999)'
_computing_structure_refinement 'SHELXL-97 (Sheldrick, 1997)'
_computing_structure_solution 'SHELXS-97 (Sheldrick, 1990)'
_diffrn_ambient_temperature 293(2)
_diffrn_measured_fraction_theta_full 0.974
_diffrn_measured_fraction_theta_max 0.974
_diffrn_measurement_device_type KappaCCD
_diffrn_measurement_method 'Omega + Phi scan'
_diffrn_radiation_monochromator graphite
_diffrn_radiation_probe x-ray
_diffrn_radiation_type MoK\a
_diffrn_radiation_wavelength 0.71073
_diffrn_reflns_av_R_equivalents 0.0639
_diffrn_reflns_av_unetI/netI 0.1072
_diffrn_reflns_limit_h_max 11
_diffrn_reflns_limit_h_min -11
_diffrn_reflns_limit_k_max 18
_diffrn_reflns_limit_k_min -17
_diffrn_reflns_limit_l_max 28
_diffrn_reflns_limit_l_min -25
_diffrn_reflns_number 23445
_diffrn_reflns_reduction_process
;
Scaled and merged with Sortav
R.H. Blessing, (1987) Cryst. Rev. 1, 3-58
R.H. Blessing, (1989) J. Appl. Cryst. 22, 396-397
;
_diffrn_reflns_theta_full 27.39
_diffrn_reflns_theta_max 27.39
_diffrn_reflns_theta_min 2.51
_diffrn_standards_number none
_exptl_absorpt_coefficient_mu 0.836
_exptl_absorpt_correction_T_max 0.906
_exptl_absorpt_correction_T_min 0.904
_exptl_absorpt_correction_type multi-scan
_exptl_absorpt_process_details
;
R.H. Blessing, Acta Cryst. (1995), A51, 33-38
;
_exptl_crystal_colour orange
_exptl_crystal_density_diffrn 1.385
_exptl_crystal_density_method 'not measured'
_exptl_crystal_description prism
_exptl_crystal_F_000 1304
_exptl_crystal_size_max 0.18
_exptl_crystal_size_mid 0.14
_exptl_crystal_size_min 0.1
_refine_diff_density_max 0.911
_refine_diff_density_min -0.449
_refine_diff_density_rms 0.092
_refine_ls_abs_structure_details 'Flack H D (1983), Acta Cryst. A39, 876-881'
_refine_ls_abs_structure_Flack -0.05(4)
_refine_ls_extinction_method none
_refine_ls_goodness_of_fit_ref 1.011
_refine_ls_hydrogen_treatment constr
_refine_ls_matrix_type full
_refine_ls_number_parameters 337
_refine_ls_number_reflns 6623
_refine_ls_number_restraints 0
_refine_ls_restrained_S_all 1.011
_refine_ls_R_factor_all 0.099
_refine_ls_R_factor_gt 0.0481
_refine_ls_shift/su_max 0.000
_refine_ls_shift/su_mean 0
_refine_ls_structure_factor_coef Fsqd
_refine_ls_weighting_details 'calc w=1/[\s^2^(Fo^2^)+(0.0515P)^2^+0.0000P] where P=(Fo^2^+2Fc^2^)/3'
_refine_ls_weighting_scheme calc
_refine_ls_wR_factor_gt 0.0991
_refine_ls_wR_factor_ref 0.1124
_reflns_number_gt 4527
_reflns_number_total 6623
_reflns_threshold_expression >2sigma(I)
_cod_data_source_file c1dt11838b.txt
_cod_data_source_block pp18
_cod_database_code 7017994

loop_
_symmetry_equiv_pos_as_xyz
'x, y, z'
'-x+1/2, -y, z+1/2'
'x+1/2, -y+1/2, -z'
'-x, y+1/2, -z+1/2'

loop_
_atom_site_label
_atom_site_type_symbol
_atom_site_fract_x
_atom_site_fract_y
_atom_site_fract_z
_atom_site_U_iso_or_equiv
_atom_site_adp_type
_atom_site_occupancy
_atom_site_symmetry_multiplicity
_atom_site_calc_flag
_atom_site_refinement_flags
C1 C 0.4259(6) 0.5784(4) 0.1839(3) 0.0522(16) Uani 1 1 d .
C2 C 0.5331(7) 0.5160(4) 0.1917(3) 0.0597(17) Uani 1 1 d .
H2 H 0.595 0.5242 0.2238 0.072 Uiso 1 1 calc R
C3 C 0.5469(9) 0.4433(5) 0.1524(4) 0.081(2) Uani 1 1 d .
H3 H 0.6182 0.402 0.1582 0.097 Uiso 1 1 calc R
C4 C 0.4587(9) 0.4299(5) 0.1048(4) 0.080(2) Uani 1 1 d .
H4 H 0.4703 0.3796 0.0786 0.096 Uiso 1 1 calc R
C5 C 0.3541(9) 0.4892(6) 0.0952(4) 0.086(3) Uani 1 1 d .
H5 H 0.2938 0.4792 0.0627 0.103 Uiso 1 1 calc R
C6 C 0.3363(8) 0.5667(5) 0.1348(3) 0.0674(19) Uani 1 1 d .
H6 H 0.2662 0.6086 0.1279 0.081 Uiso 1 1 calc R
C7 C 0.3020(6) 0.7582(4) 0.2054(3) 0.0499(15) Uani 1 1 d .
C8 C 0.3608(7) 0.8442(4) 0.1899(3) 0.0637(18) Uani 1 1 d .
H8 H 0.4514 0.8557 0.1999 0.076 Uiso 1 1 calc R
C9 C 0.2852(9) 0.9114(5) 0.1601(4) 0.086(2) Uani 1 1 d .
H9 H 0.3254 0.9675 0.1502 0.103 Uiso 1 1 calc R
C10 C 0.1485(9) 0.8954(7) 0.1447(4) 0.091(3) Uani 1 1 d .
H10 H 0.0976 0.9408 0.125 0.109 Uiso 1 1 calc R
C11 C 0.0888(8) 0.8088(6) 0.1596(3) 0.087(2) Uani 1 1 d .
H11 H -0.0013 0.7971 0.1489 0.104 Uiso 1 1 calc R
C12 C 0.1636(7) 0.7421(5) 0.1899(3) 0.072(2) Uani 1 1 d .
H12 H 0.1231 0.6862 0.2002 0.086 Uiso 1 1 calc R
C13 C 0.2901(6) 0.6201(4) 0.2988(3) 0.0466(14) Uani 1 1 d .
C14 C 0.3070(7) 0.5294(4) 0.3177(3) 0.0528(15) Uani 1 1 d .
H14 H 0.3682 0.4917 0.2968 0.063 Uiso 1 1 calc R
C15 C 0.2346(8) 0.4943(5) 0.3669(3) 0.069(2) Uani 1 1 d .
H15 H 0.2485 0.4339 0.3797 0.083 Uiso 1 1 calc R
C16 C 0.1414(7) 0.5493(7) 0.3971(3) 0.081(2) Uani 1 1 d .
H16 H 0.092 0.5255 0.4301 0.098 Uiso 1 1 calc R
C17 C 0.1209(8) 0.6392(6) 0.3787(4) 0.075(2) Uani 1 1 d .
H17 H 0.0579 0.6764 0.3988 0.09 Uiso 1 1 calc R
C18 C 0.1953(6) 0.6722(4) 0.3304(3) 0.0633(18) Uani 1 1 d .
H18 H 0.1814 0.7328 0.318 0.076 Uiso 1 1 calc R
C19 C 0.8474(5) 0.8391(4) 0.3008(3) 0.0457(14) Uani 1 1 d .
H19 H 0.836 0.8423 0.2582 0.055 Uiso 1 1 calc R
C20 C 0.9475(5) 0.9045(4) 0.3234(3) 0.0416(13) Uani 1 1 d .
C21 C 0.9846(6) 0.9707(4) 0.2799(3) 0.0549(15) Uani 1 1 d .
H21 H 0.9477 0.9667 0.2404 0.066 Uiso 1 1 calc R
C22 C 1.0722(6) 1.0409(4) 0.2925(4) 0.069(2) Uani 1 1 d .
H22 H 1.0955 1.0827 0.2617 0.082 Uiso 1 1 calc R
C23 C 1.1264(7) 1.0498(4) 0.3512(4) 0.0659(19) Uani 1 1 d .
H23 H 1.1838 1.0989 0.3604 0.079 Uiso 1 1 calc R
C24 C 1.0956(7) 0.9866(4) 0.3952(3) 0.0572(16) Uani 1 1 d .
C25 C 1.0054(6) 0.9121(4) 0.3816(3) 0.0520(15) Uani 1 1 d .
C26 C 0.6881(5) 0.7129(4) 0.4143(3) 0.0441(13) Uani 1 1 d .
C27 C 0.8034(7) 0.7228(6) 0.5133(3) 0.0768(19) Uani 1 1 d .
H27A H 0.8118 0.7887 0.5116 0.115 Uiso 1 1 calc R
H27B H 0.8861 0.695 0.4988 0.115 Uiso 1 1 calc R
H27C H 0.7868 0.704 0.5552 0.115 Uiso 1 1 calc R
C28 C 1.2324(12) 1.0583(7) 0.4701(5) 0.143(5) Uani 1 1 d .
H28A H 1.1894 1.1162 0.4611 0.215 Uiso 1 1 calc R
H28B H 1.3155 1.0534 0.4469 0.215 Uiso 1 1 calc R
H28C H 1.2522 1.0548 0.5134 0.215 Uiso 1 1 calc R
N1 N 0.7698(4) 0.7768(3) 0.3262(2) 0.0423(10) Uani 1 1 d .
N2 N 0.7844(4) 0.7606(3) 0.38950(19) 0.0439(11) Uani 1 1 d .
N3 N 0.6921(5) 0.6940(3) 0.4751(2) 0.0587(14) Uani 1 1 d .
H3A H 0.626 0.6638 0.4915 0.07 Uiso 1 1 calc R
O1 O 0.9848(5) 0.8518(3) 0.4286(2) 0.0811(16) Uani 1 1 d .
H1 H 0.918 0.8198 0.421 0.122 Uiso 1 1 calc R
O2 O 1.1458(6) 0.9868(3) 0.4538(2) 0.0921(19) Uani 1 1 d .
P1 P 0.40170(16) 0.66899(9) 0.24066(6) 0.0424(3) Uani 1 1 d .
S1 S 0.54437(16) 0.67004(11) 0.37531(7) 0.0519(4) Uani 1 1 d .
Pd1 Pd 0.60127(4) 0.71931(3) 0.280150(19) 0.03908(12) Uani 1 1 d .
Cl1 Cl 0.67715(16) 0.75532(10) 0.18061(7) 0.0537(4) Uani 1 1 d .

loop_
_atom_site_aniso_label
_atom_site_aniso_U_11
_atom_site_aniso_U_22
_atom_site_aniso_U_33
_atom_site_aniso_U_23
_atom_site_aniso_U_13
_atom_site_aniso_U_12
C1 0.053(4) 0.049(3) 0.055(4) -0.013(3) 0.011(3) -0.012(3)
C2 0.058(4) 0.052(3) 0.070(4) -0.010(3) 0.010(4) 0.003(3)
C3 0.076(5) 0.054(4) 0.111(7) -0.013(4) 0.024(5) 0.009(4)
C4 0.077(5) 0.059(4) 0.103(7) -0.036(4) 0.034(5) -0.016(4)
C5 0.073(6) 0.107(6) 0.078(5) -0.049(5) 0.007(4) -0.025(5)
C6 0.067(4) 0.070(4) 0.065(5) -0.024(4) -0.008(4) 0.000(4)
C7 0.039(3) 0.052(3) 0.059(4) -0.007(3) -0.004(3) 0.007(3)
C8 0.058(4) 0.054(3) 0.079(5) 0.003(3) -0.006(3) 0.011(3)
C9 0.098(7) 0.068(4) 0.092(6) 0.014(4) 0.009(5) 0.018(5)
C10 0.071(6) 0.118(7) 0.083(6) 0.030(5) 0.000(4) 0.043(5)
C11 0.059(5) 0.126(7) 0.075(5) 0.006(5) -0.005(4) 0.034(5)
C12 0.049(4) 0.088(5) 0.079(5) -0.005(4) -0.009(3) 0.010(4)
C13 0.041(3) 0.050(3) 0.048(4) -0.015(3) -0.002(3) -0.007(3)
C14 0.057(4) 0.052(3) 0.049(4) -0.002(3) 0.003(3) -0.003(3)
C15 0.073(5) 0.067(4) 0.066(5) 0.000(4) -0.005(4) -0.019(4)
C16 0.061(5) 0.131(7) 0.052(5) -0.021(5) 0.018(4) -0.032(5)
C17 0.064(5) 0.087(5) 0.074(5) -0.006(4) 0.019(4) -0.005(4)
C18 0.056(4) 0.055(3) 0.078(5) -0.011(4) 0.009(4) 0.003(3)
C19 0.036(3) 0.058(3) 0.043(3) 0.002(3) 0.000(2) -0.001(3)
C20 0.034(3) 0.051(3) 0.040(3) 0.005(3) -0.003(3) 0.004(3)
C21 0.038(3) 0.073(4) 0.053(4) 0.014(4) 0.002(3) -0.010(3)
C22 0.057(4) 0.062(4) 0.087(5) 0.019(4) -0.002(4) -0.013(3)
C23 0.056(4) 0.055(3) 0.087(5) -0.001(4) -0.014(4) -0.017(3)
C24 0.043(4) 0.055(3) 0.074(4) 0.005(3) -0.015(4) -0.005(3)
C25 0.045(3) 0.052(3) 0.060(4) 0.002(3) -0.007(3) -0.003(3)
C26 0.042(3) 0.044(3) 0.046(3) 0.008(3) 0.003(3) 0.001(3)
C27 0.068(4) 0.112(5) 0.051(4) 0.011(4) -0.015(3) -0.016(5)
C28 0.171(11) 0.143(8) 0.116(9) -0.017(7) -0.052(8) -0.072(9)
N1 0.037(2) 0.044(2) 0.046(3) 0.003(2) -0.004(2) 0.003(2)
N2 0.039(2) 0.061(3) 0.032(2) 0.005(2) -0.0028(19) 0.003(2)
N3 0.055(3) 0.081(4) 0.040(3) 0.016(2) -0.004(2) -0.011(3)
O1 0.091(4) 0.082(3) 0.070(3) 0.038(3) -0.042(3) -0.037(3)
O2 0.108(5) 0.091(3) 0.077(4) 0.012(3) -0.043(3) -0.051(3)
P1 0.0398(7) 0.0408(7) 0.0467(8) -0.0071(6) -0.0019(7) -0.0003(8)
S1 0.0486(9) 0.0622(9) 0.0449(9) 0.0052(7) -0.0014(7) -0.0155(8)
Pd1 0.0363(2) 0.03994(19) 0.0410(2) -0.0010(2) -0.0005(2) -0.0005(2)
Cl1 0.0565(9) 0.0587(9) 0.0460(8) -0.0004(7) 0.0065(7) -0.0023(7)

loop_
_atom_type_symbol
_atom_type_description
_atom_type_scat_dispersion_real
_atom_type_scat_dispersion_imag
_atom_type_scat_source
C C 0.0033 0.0016 'International Tables Vol C Tables 4.2.6.8 and 6.1.1.4'
H H 0 0 'International Tables Vol C Tables 4.2.6.8 and 6.1.1.4'
N N 0.0061 0.0033 'International Tables Vol C Tables 4.2.6.8 and 6.1.1.4'
O O 0.0106 0.006 'International Tables Vol C Tables 4.2.6.8 and 6.1.1.4'
P P 0.1023 0.0942 'International Tables Vol C Tables 4.2.6.8 and 6.1.1.4'
S S 0.1246 0.1234 'International Tables Vol C Tables 4.2.6.8 and 6.1.1.4'
Pd Pd -0.9988 1.0072 'International Tables Vol C Tables 4.2.6.8 and 6.1.1.4'
Cl Cl 0.1484 0.1585 'International Tables Vol C Tables 4.2.6.8 and 6.1.1.4'

loop_
_geom_angle_atom_site_label_1
_geom_angle_atom_site_label_2
_geom_angle_atom_site_label_3
_geom_angle
C6 C1 C2 119.3(6)
C6 C1 P1 121.6(5)
C2 C1 P1 119.0(5)
C3 C2 C1 120.0(7)
C3 C2 H2 120
C1 C2 H2 120
C4 C3 C2 121.4(7)
C4 C3 H3 119.3
C2 C3 H3 119.3
C5 C4 C3 120.5(7)
C5 C4 H4 119.8
C3 C4 H4 119.8
C4 C5 C6 120.1(8)
C4 C5 H5 120
C6 C5 H5 120
C1 C6 C5 118.7(7)
C1 C6 H6 120.7
C5 C6 H6 120.7
C8 C7 C12 118.8(6)
C8 C7 P1 120.9(4)
C12 C7 P1 120.2(5)
C9 C8 C7 120.8(7)
C9 C8 H8 119.6
C7 C8 H8 119.6
C8 C9 C10 120.5(8)
C8 C9 H9 119.7
C10 C9 H9 119.7
C9 C10 C11 119.1(7)
C9 C10 H10 120.5
C11 C10 H10 120.5
C12 C11 C10 120.5(8)
C12 C11 H11 119.7
C10 C11 H11 119.7
C11 C12 C7 120.4(7)
C11 C12 H12 119.8
C7 C12 H12 119.8
C18 C13 C14 117.0(6)
C18 C13 P1 122.5(4)
C14 C13 P1 120.2(5)
C15 C14 C13 121.0(6)
C15 C14 H14 119.5
C13 C14 H14 119.5
C16 C15 C14 119.7(7)
C16 C15 H15 120.1
C14 C15 H15 120.1
C15 C16 C17 120.5(7)
C15 C16 H16 119.8
C17 C16 H16 119.8
C18 C17 C16 118.4(7)
C18 C17 H17 120.8
C16 C17 H17 120.8
C17 C18 C13 123.3(6)
C17 C18 H18 118.3
C13 C18 H18 118.3
N1 C19 C20 135.0(5)
N1 C19 H19 112.5
C20 C19 H19 112.5
C25 C20 C21 116.9(5)
C25 C20 C19 129.5(5)
C21 C20 C19 113.5(5)
C22 C21 C20 123.0(6)
C22 C21 H21 118.5
C20 C21 H21 118.5
C21 C22 C23 119.8(6)
C21 C22 H22 120.1
C23 C22 H22 120.1
C24 C23 C22 119.7(6)
C24 C23 H23 120.1
C22 C23 H23 120.1
C23 C24 O2 124.9(6)
C23 C24 C25 120.3(6)
O2 C24 C25 114.8(6)
O1 C25 C20 124.7(5)
O1 C25 C24 115.1(5)
C20 C25 C24 120.1(6)
N2 C26 N3 119.7(5)
N2 C26 S1 125.4(4)
N3 C26 S1 114.9(4)
N3 C27 H27A 109.5
N3 C27 H27B 109.5
H27A C27 H27B 109.5
N3 C27 H27C 109.5
H27A C27 H27C 109.5
H27B C27 H27C 109.5
O2 C28 H28A 109.5
O2 C28 H28B 109.5
H28A C28 H28B 109.5
O2 C28 H28C 109.5
H28A C28 H28C 109.5
H28B C28 H28C 109.5
C19 N1 N2 118.0(5)
C19 N1 Pd1 122.3(4)
N2 N1 Pd1 118.6(3)
C26 N2 N1 115.0(4)
C26 N3 C27 121.9(5)
C26 N3 H3A 119.1
C27 N3 H3A 119.1
C25 O1 H1 109.5
C24 O2 C28 117.5(6)
C7 P1 C13 104.4(3)
C7 P1 C1 107.8(3)
C13 P1 C1 105.4(2)
C7 P1 Pd1 113.64(19)
C13 P1 Pd1 112.87(19)
C1 P1 Pd1 112.1(2)
C26 S1 Pd1 97.32(19)
N1 Pd1 S1 83.56(13)
N1 Pd1 P1 171.68(12)
S1 Pd1 P1 91.61(5)
N1 Pd1 Cl1 95.58(12)
S1 Pd1 Cl1 173.25(6)
P1 Pd1 Cl1 90.01(5)
C26 N2 N1 115.0(4)
C26 N3 C27 121.9(5)
C26 N3 H3A 119.1
C27 N3 H3A 119.1
C25 O1 H1 109.5
C24 O2 C28 117.5(6)
C7 P1 C13 104.4(3)
C7 P1 C1 107.8(3)
C13 P1 C1 105.4(2)
C7 P1 Pd1 113.64(19)
C13 P1 Pd1 112.87(19)
C1 P1 Pd1 112.1(2)
C26 S1 Pd1 97.32(19)
N1 Pd1 S1 83.56(13)
N1 Pd1 P1 171.68(12)
S1 Pd1 P1 91.61(5)
N1 Pd1 Cl1 95.58(12)
S1 Pd1 Cl1 173.25(6)

loop_
_geom_bond_atom_site_label_1
_geom_bond_atom_site_label_2
_geom_bond_distance
C1 C6 1.389(9)
C1 C2 1.398(9)
C1 P1 1.814(6)
C2 C3 1.362(9)
C2 H2 0.93
C3 C4 1.359(11)
C3 H3 0.93
C4 C5 1.356(11)
C4 H4 0.93
C5 C6 1.424(10)
C5 H5 0.93
C6 H6 0.93
C7 C8 1.414(8)
C7 C12 1.419(8)
C7 P1 1.793(6)
C8 C9 1.385(9)
C8 H8 0.93
C9 C10 1.402(11)
C9 H9 0.93
C10 C11 1.423(11)
C10 H10 0.93
C11 C12 1.381(9)
C11 H11 0.93
C12 H12 0.93
C13 C18 1.380(8)
C13 C14 1.388(8)
C13 P1 1.812(6)
C14 C15 1.378(9)
C14 H14 0.93
C15 C16 1.378(10)
C15 H15 0.93
C16 C17 1.378(11)
C16 H16 0.93
C17 C18 1.362(9)
C17 H17 0.93
C18 H18 0.93
C19 N1 1.303(7)
C19 C20 1.452(7)
C19 H19 0.93
C20 C25 1.385(8)
C20 C21 1.394(8)
C21 C22 1.360(8)
C21 H21 0.93
C22 C23 1.384(10)
C22 H22 0.93
C23 C24 1.357(9)
C23 H23 0.93
C24 O2 1.359(8)
C24 C25 1.428(8)
C25 O1 1.357(7)
C26 N2 1.289(7)
C26 N3 1.344(7)
C26 S1 1.757(6)
C27 N3 1.432(8)
C27 H27A 0.96
C27 H27B 0.96
C27 H27C 0.96
C28 O2 1.387(9)
C28 H28A 0.96
C28 H28B 0.96
C28 H28C 0.96
N1 N2 1.397(6)
N1 Pd1 2.104(4)
N3 H3A 0.86
O1 H1 0.82
P1 Pd1 2.2585(15)
S1 Pd1 2.2497(16)
Pd1 Cl1 2.3378(16)
